data_4086330
loop_
_publ_author_name
'Edouard, Guy A.'
'Kelley, Paul'
'Herbert, David E.'
'Agapie, Theodor'

_publ_section_title
;
 Aryl Ether Cleavage by Group 9 and 10 Transition Metals: Stoichiometric
 Studies of Selectivity and Mechanism
;
_journal_name_full Organometallics
_journal_paper_doi 10.1021/acs.organomet.5b00710
_journal_year 2015
_chemical_formula_moiety 'C32 H44 Cl N Ni O P2'
_chemical_formula_sum 'C32 H44 Cl N Ni O P2'
_chemical_formula_weight 614.78
_chemical_name_systematic
; 
 ? 
;
_space_group_IT_number 14
_symmetry_cell_setting monoclinic
_symmetry_space_group_name_Hall '-P 2yn'
_symmetry_space_group_name_H-M 'P 1 21/n 1'
_atom_sites_solution_hydrogens geom
_atom_sites_solution_primary direct
_atom_sites_solution_secondary difmap
_audit_creation_method SHELXL-97
_cell_angle_alpha 90.00
_cell_angle_beta 97.838(2)
_cell_angle_gamma 90.00
_cell_formula_units_Z 8
_cell_length_a 17.0566(7)
_cell_length_b 10.9300(4)
_cell_length_c 33.5079(14)
_cell_measurement_reflns_used 9980
_cell_measurement_temperature 100(2)
_cell_measurement_theta_max 25.74
_cell_measurement_theta_min 2.22
_cell_volume 6188.5(4)
_computing_cell_refinement 'SAINT V8.18C (Bruker-AXS, 2007)'
_computing_data_collection 'APEX2_2012.4-3 (Bruker-AXS, 2007)'
_computing_data_reduction 'SAINT V8.18C (Bruker-AXS, 2007)'
_computing_molecular_graphics 'Bruker SHELXTL'
_computing_publication_material 'SHELXTL (Bruker-AXS, 2007)'
_computing_structure_refinement 'SHELXL-97 (Sheldrick, 1997)'
_computing_structure_solution 'SHELXS-97 (Sheldrick, 1990)'
_diffrn_ambient_temperature 100(2)
_diffrn_detector_area_resol_mean 8.33
_diffrn_measured_fraction_theta_full 1.000
_diffrn_measured_fraction_theta_max 0.924
_diffrn_measurement_device_type 'Bruker KAPPA APEX II'
_diffrn_measurement_method 'narrow \w and \f scans'
_diffrn_radiation_monochromator graphite
_diffrn_radiation_source 'fine-focus sealed tube'
_diffrn_radiation_type MoK\a
_diffrn_radiation_wavelength 0.71073
_diffrn_reflns_av_R_equivalents 0.1036
_diffrn_reflns_av_sigmaI/netI 0.0872
_diffrn_reflns_limit_h_max 22
_diffrn_reflns_limit_h_min -23
_diffrn_reflns_limit_k_max 15
_diffrn_reflns_limit_k_min -14
_diffrn_reflns_limit_l_max 46
_diffrn_reflns_limit_l_min -45
_diffrn_reflns_number 104070
_diffrn_reflns_theta_full 25.00
_diffrn_reflns_theta_max 30.15
_diffrn_reflns_theta_min 1.96
_diffrn_standards_decay_% 0
_diffrn_standards_interval_count 0
_diffrn_standards_interval_time 0
_diffrn_standards_number 0
_exptl_absorpt_coefficient_mu 0.842
_exptl_absorpt_correction_T_max 0.9357
_exptl_absorpt_correction_T_min 0.8632
_exptl_absorpt_correction_type multi-scan
_exptl_absorpt_process_details 'SADABS v2008/1 (Bruker-AXS, 2001)'
_exptl_crystal_colour green
_exptl_crystal_density_diffrn 1.320
_exptl_crystal_density_method 'not measured'
_exptl_crystal_description plate
_exptl_crystal_F_000 2608
_exptl_crystal_size_max 0.18
_exptl_crystal_size_mid 0.16
_exptl_crystal_size_min 0.08
_refine_diff_density_max 0.824
_refine_diff_density_min -0.414
_refine_diff_density_rms 0.102
_refine_ls_extinction_method none
_refine_ls_goodness_of_fit_ref 1.050
_refine_ls_hydrogen_treatment constr
_refine_ls_matrix_type full
_refine_ls_number_parameters 705
_refine_ls_number_reflns 16910
_refine_ls_number_restraints 0
_refine_ls_restrained_S_all 1.050
_refine_ls_R_factor_all 0.1091
_refine_ls_R_factor_gt 0.0570
_refine_ls_shift/su_max 0.001
_refine_ls_shift/su_mean 0.000
_refine_ls_structure_factor_coef Fsqd
_refine_ls_weighting_details 'calc w=1/[\s^2^(Fo^2^)+(0.0444P)^2^+5.1103P] where P=(Fo^2^+2Fc^2^)/3'
_refine_ls_weighting_scheme calc
_refine_ls_wR_factor_gt 0.1043
_refine_ls_wR_factor_ref 0.1195
_reflns_number_gt 11057
_reflns_number_total 16910
_reflns_threshold_expression >2sigma(I)
_cod_data_source_file om5b00710_si_001.cif
_cod_data_source_block p7k11_sad
_cod_depositor_comments
;
The following automatic conversions were performed:

'_symmetry_cell_setting' value 'Monoclinic' changed to 'monoclinic'
according to
/usr/data/users/saulius/crontab/automatic-downloads/rss-feeds/ACS/lib/dictionaries/cif_core.dic
dictionary named 'cif_core.dic' version 2.4.2 from 2011-04-26.

Automatic conversion script
Id: cif_fix_values 3271 2015-04-21 07:52:19Z andrius 
;
_cod_original_sg_symbol_H-M P2(1)/n
_cod_database_code 4086330

loop_
_symmetry_equiv_pos_as_xyz
'x, y, z'
'-x+1/2, y+1/2, -z+1/2'
'-x, -y, -z'
'x-1/2, -y-1/2, z-1/2'

loop_
_atom_site_label
_atom_site_type_symbol
_atom_site_fract_x
_atom_site_fract_y
_atom_site_fract_z
_atom_site_U_iso_or_equiv
_atom_site_adp_type
_atom_site_occupancy
_atom_site_symmetry_multiplicity
_atom_site_calc_flag
_atom_site_refinement_flags
Ni2 Ni 0.37878(2) 0.83177(3) 0.091711(11) 0.01136(9) Uani 1 1 d .
Ni1 Ni 0.89583(2) 0.65024(3) 0.103581(10) 0.01276(9) Uani 1 1 d .
Cl1 Cl 0.86218(4) 0.66044(7) 0.03874(2) 0.02063(16) Uani 1 1 d .
P3 P 0.39664(4) 0.64050(7) 0.11517(2) 0.01277(15) Uani 1 1 d .
Cl2 Cl 0.50142(4) 0.84052(7) 0.08004(2) 0.01943(16) Uani 1 1 d .
P4 P 0.34748(4) 1.00265(7) 0.05667(2) 0.01226(15) Uani 1 1 d .
P2 P 0.99647(4) 0.77751(7) 0.10062(2) 0.01366(16) Uani 1 1 d .
P1 P 0.81347(4) 0.49471(7) 0.10804(2) 0.01358(16) Uani 1 1 d .
O2 O 0.27653(11) 0.83383(17) 0.10738(5) 0.0115(4) Uani 1 1 d .
O1 O 0.91737(11) 0.65261(18) 0.16010(6) 0.0136(4) Uani 1 1 d .
C46 C 0.26958(17) 1.0942(3) 0.07421(9) 0.0139(6) Uani 1 1 d .
C65 C 0.45675(19) 1.1611(3) 0.09729(10) 0.0257(7) Uani 1 1 d .
H65A H 0.5036 1.2126 0.0967 0.039 Uiso 1 1 calc R
H65B H 0.4703 1.0916 0.1154 0.039 Uiso 1 1 calc R
H65C H 0.4147 1.2093 0.1070 0.039 Uiso 1 1 calc R
C60 C 0.31247(19) 0.9654(3) 0.00373(9) 0.0196(7) Uani 1 1 d .
H60 H 0.2910 1.0415 -0.0103 0.024 Uiso 1 1 calc R
C26 C 0.8936(2) 0.3469(3) 0.05917(10) 0.0295(8) Uani 1 1 d .
H26A H 0.9307 0.4147 0.0577 0.044 Uiso 1 1 calc R
H26B H 0.8485 0.3563 0.0379 0.044 Uiso 1 1 calc R
H26C H 0.9204 0.2692 0.0555 0.044 Uiso 1 1 calc R
C27 C 1.08484(18) 0.6913(3) 0.09065(9) 0.0212(7) Uani 1 1 d .
H27 H 1.1307 0.7490 0.0928 0.025 Uiso 1 1 calc R
C35 C 0.36929(17) 0.8745(3) 0.21213(8) 0.0139(6) Uani 1 1 d .
H35 H 0.3867 0.8255 0.2351 0.017 Uiso 1 1 calc R
C21 C 0.72187(18) 0.4972(3) 0.07133(9) 0.0178(6) Uani 1 1 d .
H21 H 0.7384 0.4981 0.0438 0.021 Uiso 1 1 calc R
C34 C 0.33023(16) 0.8185(2) 0.17744(8) 0.0112(6) Uani 1 1 d .
C47 C 0.22146(17) 1.1706(3) 0.04795(9) 0.0168(6) Uani 1 1 d .
H47 H 0.2257 1.1687 0.0200 0.020 Uiso 1 1 calc R
C51 C 0.26250(17) 1.0960(2) 0.11557(8) 0.0127(6) Uani 1 1 d .
C59 C 0.51370(18) 0.6746(3) 0.18000(10) 0.0225(7) Uani 1 1 d .
H59A H 0.4763 0.6509 0.1984 0.034 Uiso 1 1 calc R
H59B H 0.5081 0.7621 0.1740 0.034 Uiso 1 1 calc R
H59C H 0.5679 0.6577 0.1927 0.034 Uiso 1 1 calc R
C1 C 0.86345(17) 0.7405(3) 0.16493(8) 0.0134(6) Uani 1 1 d .
C37 C 0.34765(16) 1.0711(3) 0.18147(8) 0.0137(6) Uani 1 1 d .
H37 H 0.3502 1.1577 0.1832 0.016 Uiso 1 1 calc R
C52 C 0.4448(2) 1.1821(3) 0.24834(10) 0.0300(8) Uani 1 1 d .
H52A H 0.4780 1.2021 0.2275 0.045 Uiso 1 1 calc R
H52B H 0.4729 1.2040 0.2749 0.045 Uiso 1 1 calc R
H52C H 0.3952 1.2281 0.2434 0.045 Uiso 1 1 calc R
C13 C 0.97089(17) 0.9002(3) 0.17162(9) 0.0152(6) Uani 1 1 d .
C38 C 0.30854(16) 1.0173(3) 0.14682(8) 0.0114(6) Uani 1 1 d .
C12 C 0.72925(18) 0.5626(3) 0.21495(9) 0.0192(7) Uani 1 1 d .
H12 H 0.7201 0.6311 0.2312 0.023 Uiso 1 1 calc R
C50 C 0.20747(17) 1.1766(3) 0.12870(9) 0.0156(6) Uani 1 1 d .
H50 H 0.2022 1.1794 0.1565 0.019 Uiso 1 1 calc R
C15 C 1.10654(17) 0.8922(3) 0.15833(9) 0.0177(6) Uani 1 1 d .
H15 H 1.1448 0.8658 0.1421 0.021 Uiso 1 1 calc R
C32 C 1.0544(2) 0.9771(3) 0.05950(10) 0.0320(9) Uani 1 1 d .
H32A H 1.0447 1.0317 0.0362 0.048 Uiso 1 1 calc R
H32B H 1.1000 0.9246 0.0569 0.048 Uiso 1 1 calc R
H32C H 1.0653 1.0259 0.0842 0.048 Uiso 1 1 calc R
C3 C 0.72994(17) 0.8025(3) 0.17258(9) 0.0160(6) Uani 1 1 d .
H3 H 0.6773 0.7812 0.1760 0.019 Uiso 1 1 calc R
N1 N 0.69379(15) 1.0240(2) 0.16949(8) 0.0200(6) Uani 1 1 d .
C25 C 0.9305(2) 0.3219(3) 0.13443(11) 0.0287(8) Uani 1 1 d .
H25A H 0.9563 0.2447 0.1292 0.043 Uiso 1 1 calc R
H25B H 0.9086 0.3159 0.1599 0.043 Uiso 1 1 calc R
H25C H 0.9693 0.3885 0.1361 0.043 Uiso 1 1 calc R
C44 C 0.26695(17) 0.6482(3) 0.20938(8) 0.0144(6) Uani 1 1 d .
H44 H 0.2507 0.7073 0.2273 0.017 Uiso 1 1 calc R
C20 C 0.6725(2) 1.0758(3) 0.12927(11) 0.0280(8) Uani 1 1 d .
H20A H 0.7206 1.0902 0.1170 0.042 Uiso 1 1 calc R
H20B H 0.6445 1.1533 0.1313 0.042 Uiso 1 1 calc R
H20C H 0.6381 1.0184 0.1126 0.042 Uiso 1 1 calc R
C49 C 0.16067(18) 1.2521(3) 0.10235(9) 0.0188(6) Uani 1 1 d .
H49 H 0.1239 1.3059 0.1121 0.023 Uiso 1 1 calc R
C28 C 1.10299(19) 0.5922(3) 0.12287(10) 0.0259(7) Uani 1 1 d .
H28A H 1.0595 0.5329 0.1205 0.039 Uiso 1 1 calc R
H28B H 1.1089 0.6300 0.1496 0.039 Uiso 1 1 calc R
H28C H 1.1522 0.5503 0.1191 0.039 Uiso 1 1 calc R
C19 C 0.6223(2) 0.9959(3) 0.18708(11) 0.0308(8) Uani 1 1 d .
H19A H 0.5879 0.9429 0.1687 0.046 Uiso 1 1 calc R
H19B H 0.5943 1.0720 0.1915 0.046 Uiso 1 1 calc R
H19C H 0.6367 0.9538 0.2129 0.046 Uiso 1 1 calc R
C63 C 0.42809(18) 1.1142(3) 0.05492(10) 0.0201(7) Uani 1 1 d .
H63 H 0.4733 1.0681 0.0460 0.024 Uiso 1 1 calc R
C43 C 0.24712(17) 0.5266(3) 0.21382(9) 0.0173(6) Uani 1 1 d .
H43 H 0.2180 0.5029 0.2348 0.021 Uiso 1 1 calc R
C41 C 0.31190(17) 0.4752(3) 0.15700(9) 0.0166(6) Uani 1 1 d .
H41 H 0.3266 0.4152 0.1389 0.020 Uiso 1 1 calc R
C24 C 0.86428(19) 0.3478(3) 0.10051(9) 0.0203(7) Uani 1 1 d .
H24 H 0.8243 0.2808 0.1005 0.024 Uiso 1 1 calc R
C22 C 0.66839(19) 0.3868(3) 0.07326(10) 0.0249(7) Uani 1 1 d .
H22A H 0.6488 0.3850 0.0994 0.037 Uiso 1 1 calc R
H22B H 0.6983 0.3118 0.0699 0.037 Uiso 1 1 calc R
H22C H 0.6235 0.3922 0.0517 0.037 Uiso 1 1 calc R
C8 C 0.77709(17) 0.4788(3) 0.15646(8) 0.0155(6) Uani 1 1 d .
C9 C 0.75533(18) 0.3627(3) 0.16905(9) 0.0187(6) Uani 1 1 d .
H9 H 0.7646 0.2933 0.1533 0.022 Uiso 1 1 calc R
C6 C 0.88523(17) 0.8656(3) 0.16563(8) 0.0149(6) Uani 1 1 d .
C40 C 0.33301(16) 0.5974(3) 0.15228(8) 0.0118(6) Uani 1 1 d .
C30 C 0.98124(19) 0.8975(3) 0.06158(9) 0.0212(7) Uani 1 1 d .
H30 H 0.9684 0.8556 0.0350 0.025 Uiso 1 1 calc R
C42 C 0.26974(18) 0.4401(3) 0.18780(9) 0.0183(6) Uani 1 1 d .
H42 H 0.2565 0.3566 0.1909 0.022 Uiso 1 1 calc R
C61 C 0.3814(2) 0.9185(3) -0.01699(10) 0.0253(7) Uani 1 1 d .
H61A H 0.4074 0.8502 -0.0015 0.038 Uiso 1 1 calc R
H61B H 0.4197 0.9847 -0.0185 0.038 Uiso 1 1 calc R
H61C H 0.3612 0.8906 -0.0443 0.038 Uiso 1 1 calc R
C7 C 0.76423(17) 0.5813(3) 0.17999(9) 0.0149(6) Uani 1 1 d .
C56 C 0.28857(19) 0.5348(3) 0.05533(10) 0.0235(7) Uani 1 1 d .
H56A H 0.2762 0.6176 0.0451 0.035 Uiso 1 1 calc R
H56B H 0.2551 0.5148 0.0760 0.035 Uiso 1 1 calc R
H56C H 0.2786 0.4761 0.0331 0.035 Uiso 1 1 calc R
C54 C 0.37551(17) 0.5285(3) 0.07362(9) 0.0156(6) Uani 1 1 d .
H54 H 0.3863 0.4447 0.0850 0.019 Uiso 1 1 calc R
C2 C 0.78539(17) 0.7096(3) 0.17115(8) 0.0154(6) Uani 1 1 d .
C10 C 0.72085(19) 0.3463(3) 0.20364(9) 0.0234(7) Uani 1 1 d .
H10 H 0.7065 0.2668 0.2115 0.028 Uiso 1 1 calc R
C16 C 1.13074(18) 0.9611(3) 0.19267(9) 0.0196(7) Uani 1 1 d .
H16 H 1.1852 0.9793 0.2001 0.024 Uiso 1 1 calc R
C62 C 0.2466(2) 0.8708(3) 0.00143(10) 0.0275(8) Uani 1 1 d .
H62A H 0.2266 0.8540 -0.0269 0.041 Uiso 1 1 calc R
H62B H 0.2035 0.9023 0.0151 0.041 Uiso 1 1 calc R
H62C H 0.2672 0.7951 0.0146 0.041 Uiso 1 1 calc R
C4 C 0.74907(17) 0.9255(3) 0.16916(9) 0.0158(6) Uani 1 1 d .
C48 C 0.16749(18) 1.2492(3) 0.06200(9) 0.0183(6) Uani 1 1 d .
H48 H 0.1353 1.3008 0.0437 0.022 Uiso 1 1 calc R
C5 C 0.82795(17) 0.9552(3) 0.16715(9) 0.0158(6) Uani 1 1 d .
H5 H 0.8429 1.0389 0.1668 0.019 Uiso 1 1 calc R
C18 C 0.99632(18) 0.9734(3) 0.20513(9) 0.0192(7) Uani 1 1 d .
H18 H 0.9584 1.0037 0.2209 0.023 Uiso 1 1 calc R
C55 C 0.4302(2) 0.5508(3) 0.04189(10) 0.0249(7) Uani 1 1 d .
H55A H 0.4191 0.4905 0.0202 0.037 Uiso 1 1 calc R
H55B H 0.4854 0.5429 0.0543 0.037 Uiso 1 1 calc R
H55C H 0.4213 0.6334 0.0308 0.037 Uiso 1 1 calc R
C57 C 0.49642(17) 0.6016(3) 0.14109(9) 0.0170(6) Uani 1 1 d .
H57 H 0.5353 0.6291 0.1231 0.020 Uiso 1 1 calc R
C53 C 0.4715(2) 0.9749(3) 0.27725(10) 0.0277(8) Uani 1 1 d .
H53A H 0.4345 0.9247 0.2901 0.042 Uiso 1 1 calc R
H53B H 0.5028 1.0256 0.2977 0.042 Uiso 1 1 calc R
H53C H 0.5069 0.9216 0.2644 0.042 Uiso 1 1 calc R
C29 C 1.0728(2) 0.6370(4) 0.04794(10) 0.0309(8) Uani 1 1 d .
H29A H 1.1186 0.5866 0.0440 0.046 Uiso 1 1 calc R
H29B H 1.0671 0.7034 0.0281 0.046 Uiso 1 1 calc R
H29C H 1.0249 0.5863 0.0444 0.046 Uiso 1 1 calc R
C58 C 0.5112(2) 0.4652(3) 0.14911(11) 0.0284(8) Uani 1 1 d .
H58A H 0.5654 0.4532 0.1625 0.043 Uiso 1 1 calc R
H58B H 0.5040 0.4205 0.1235 0.043 Uiso 1 1 calc R
H58C H 0.4737 0.4344 0.1664 0.043 Uiso 1 1 calc R
C31 C 0.9101(2) 0.9764(3) 0.06778(11) 0.0300(8) Uani 1 1 d .
H31A H 0.9220 1.0226 0.0930 0.045 Uiso 1 1 calc R
H31B H 0.8640 0.9239 0.0692 0.045 Uiso 1 1 calc R
H31C H 0.8987 1.0335 0.0452 0.045 Uiso 1 1 calc R
C11 C 0.70763(19) 0.4471(3) 0.22655(9) 0.0218(7) Uani 1 1 d .
H11 H 0.6837 0.4374 0.2503 0.026 Uiso 1 1 calc R
C23 C 0.67773(19) 0.6171(3) 0.07618(10) 0.0234(7) Uani 1 1 d .
H23A H 0.6320 0.6228 0.0551 0.035 Uiso 1 1 calc R
H23B H 0.7133 0.6863 0.0738 0.035 Uiso 1 1 calc R
H23C H 0.6596 0.6188 0.1027 0.035 Uiso 1 1 calc R
C39 C 0.31050(16) 0.6862(2) 0.17897(8) 0.0119(6) Uani 1 1 d .
C17 C 1.07553(18) 1.0030(3) 0.21590(9) 0.0201(7) Uani 1 1 d .
H17 H 1.0916 1.0516 0.2391 0.024 Uiso 1 1 calc R
C14 C 1.02709(17) 0.8611(3) 0.14729(8) 0.0142(6) Uani 1 1 d .
C36 C 0.38341(17) 1.0008(3) 0.21395(8) 0.0144(6) Uani 1 1 d .
N2 N 0.42793(16) 1.0527(2) 0.24726(8) 0.0222(6) Uani 1 1 d .
C64 C 0.4087(2) 1.2187(3) 0.02491(11) 0.0289(8) Uani 1 1 d .
H64A H 0.3658 1.2685 0.0331 0.043 Uiso 1 1 calc R
H64B H 0.3921 1.1849 -0.0020 0.043 Uiso 1 1 calc R
H64C H 0.4558 1.2698 0.0244 0.043 Uiso 1 1 calc R
C33 C 0.30538(16) 0.8891(3) 0.14281(8) 0.0115(6) Uani 1 1 d .

loop_
_atom_site_aniso_label
_atom_site_aniso_U_11
_atom_site_aniso_U_22
_atom_site_aniso_U_33
_atom_site_aniso_U_23
_atom_site_aniso_U_13
_atom_site_aniso_U_12
Ni2 0.00917(18) 0.01037(17) 0.01526(18) 0.00009(14) 0.00422(14) 0.00003(14)
Ni1 0.01090(19) 0.01549(19) 0.01174(17) 0.00102(15) 0.00105(14) -0.00099(15)
Cl1 0.0204(4) 0.0277(4) 0.0130(3) 0.0027(3) -0.0001(3) -0.0061(3)
P3 0.0118(4) 0.0110(4) 0.0162(3) 0.0001(3) 0.0041(3) 0.0007(3)
Cl2 0.0121(4) 0.0166(3) 0.0312(4) 0.0028(3) 0.0089(3) -0.0001(3)
P4 0.0124(4) 0.0111(3) 0.0142(3) 0.0009(3) 0.0052(3) 0.0000(3)
P2 0.0097(4) 0.0184(4) 0.0127(3) 0.0016(3) 0.0011(3) -0.0010(3)
P1 0.0122(4) 0.0162(4) 0.0123(3) -0.0002(3) 0.0011(3) -0.0015(3)
O2 0.0094(10) 0.0137(10) 0.0118(9) -0.0026(8) 0.0026(7) -0.0019(8)
O1 0.0121(10) 0.0159(10) 0.0126(9) 0.0013(8) 0.0006(8) 0.0018(8)
C46 0.0108(15) 0.0126(14) 0.0184(14) 0.0000(11) 0.0030(12) 0.0011(11)
C65 0.0187(17) 0.0161(16) 0.042(2) -0.0020(15) 0.0041(15) -0.0041(13)
C60 0.0241(18) 0.0194(15) 0.0155(14) 0.0005(12) 0.0035(13) 0.0043(13)
C26 0.035(2) 0.0236(17) 0.0334(19) -0.0070(15) 0.0173(16) 0.0007(15)
C27 0.0115(15) 0.0309(18) 0.0214(15) -0.0004(13) 0.0027(12) 0.0005(13)
C35 0.0115(15) 0.0161(14) 0.0139(13) 0.0002(11) 0.0009(11) 0.0005(11)
C21 0.0169(16) 0.0223(16) 0.0139(14) 0.0001(12) 0.0012(12) -0.0033(13)
C34 0.0075(14) 0.0115(13) 0.0152(13) -0.0011(11) 0.0038(11) 0.0017(11)
C47 0.0187(16) 0.0159(14) 0.0163(14) 0.0028(12) 0.0038(12) 0.0003(12)
C51 0.0116(15) 0.0094(13) 0.0174(14) -0.0008(11) 0.0032(11) -0.0017(11)
C59 0.0127(16) 0.0246(17) 0.0292(17) -0.0020(14) -0.0007(13) -0.0003(13)
C1 0.0124(15) 0.0184(15) 0.0090(13) -0.0003(11) 0.0006(11) 0.0019(12)
C37 0.0101(15) 0.0142(14) 0.0175(14) -0.0031(11) 0.0049(11) -0.0016(11)
C52 0.033(2) 0.0240(18) 0.0294(18) -0.0061(14) -0.0079(15) -0.0074(15)
C13 0.0128(15) 0.0158(14) 0.0164(14) 0.0021(12) 0.0000(12) 0.0005(12)
C38 0.0067(14) 0.0167(14) 0.0122(13) -0.0005(11) 0.0062(11) 0.0020(11)
C12 0.0161(16) 0.0239(17) 0.0171(15) -0.0011(13) 0.0002(12) -0.0006(13)
C50 0.0173(16) 0.0117(14) 0.0189(14) -0.0022(11) 0.0065(12) 0.0009(12)
C15 0.0114(15) 0.0255(16) 0.0163(14) 0.0013(12) 0.0024(12) -0.0005(12)
C32 0.030(2) 0.037(2) 0.0273(18) 0.0129(16) 0.0008(15) -0.0173(17)
C3 0.0064(14) 0.0241(16) 0.0179(14) -0.0020(12) 0.0035(11) -0.0006(12)
N1 0.0108(13) 0.0205(14) 0.0286(14) -0.0036(11) 0.0023(11) 0.0024(11)
C25 0.0242(19) 0.0252(18) 0.0364(19) -0.0016(15) 0.0031(15) 0.0055(15)
C44 0.0124(15) 0.0174(14) 0.0134(13) 0.0007(12) 0.0016(11) 0.0025(12)
C20 0.0205(18) 0.0222(17) 0.040(2) 0.0070(15) -0.0020(15) -0.0005(14)
C49 0.0172(16) 0.0128(14) 0.0272(16) 0.0000(12) 0.0061(13) 0.0026(12)
C28 0.0158(17) 0.0278(18) 0.0340(19) 0.0017(15) 0.0037(14) 0.0072(14)
C19 0.0181(18) 0.033(2) 0.043(2) 0.0001(17) 0.0106(16) 0.0061(15)
C63 0.0161(16) 0.0132(14) 0.0330(18) 0.0014(13) 0.0105(14) 0.0008(12)
C43 0.0099(15) 0.0268(17) 0.0148(14) 0.0062(12) 0.0000(11) -0.0033(12)
C41 0.0152(16) 0.0173(15) 0.0169(14) 0.0007(12) 0.0010(12) -0.0013(12)
C24 0.0266(18) 0.0166(15) 0.0197(15) -0.0010(12) 0.0100(13) -0.0006(13)
C22 0.0161(17) 0.0295(18) 0.0272(17) 0.0021(14) -0.0046(14) -0.0068(14)
C8 0.0115(15) 0.0220(16) 0.0126(13) 0.0015(12) 0.0002(11) -0.0001(12)
C9 0.0195(16) 0.0164(15) 0.0199(15) 0.0030(12) 0.0013(13) -0.0015(13)
C6 0.0117(15) 0.0201(15) 0.0135(13) -0.0004(11) 0.0034(11) -0.0022(12)
C40 0.0070(14) 0.0142(14) 0.0142(13) 0.0031(11) 0.0006(11) 0.0013(11)
C30 0.0219(18) 0.0249(17) 0.0162(15) 0.0064(13) 0.0006(13) -0.0038(14)
C42 0.0156(16) 0.0173(15) 0.0210(15) 0.0055(12) -0.0010(12) -0.0049(12)
C61 0.0289(19) 0.0274(18) 0.0214(16) -0.0065(14) 0.0101(14) 0.0019(15)
C7 0.0065(14) 0.0213(15) 0.0162(14) 0.0014(12) -0.0013(11) -0.0003(12)
C56 0.0225(18) 0.0235(17) 0.0230(16) -0.0016(13) -0.0022(14) -0.0035(14)
C54 0.0188(16) 0.0127(14) 0.0158(14) -0.0021(11) 0.0043(12) 0.0005(12)
C2 0.0135(15) 0.0214(15) 0.0116(13) -0.0007(12) 0.0022(11) 0.0000(12)
C10 0.0218(17) 0.0261(17) 0.0218(15) 0.0103(14) 0.0011(13) -0.0010(14)
C16 0.0104(15) 0.0277(17) 0.0200(15) 0.0015(13) -0.0001(12) -0.0059(13)
C62 0.0271(19) 0.0333(19) 0.0205(16) -0.0034(14) -0.0022(14) -0.0026(15)
C4 0.0127(15) 0.0184(15) 0.0159(14) -0.0022(12) 0.0009(12) 0.0022(12)
C48 0.0153(16) 0.0152(15) 0.0243(16) 0.0052(12) 0.0019(13) 0.0032(12)
C5 0.0126(15) 0.0156(14) 0.0187(14) -0.0001(12) 0.0003(12) -0.0014(12)
C18 0.0132(16) 0.0217(16) 0.0230(16) -0.0004(13) 0.0038(13) -0.0014(13)
C55 0.032(2) 0.0218(17) 0.0233(16) -0.0050(13) 0.0135(15) -0.0041(14)
C57 0.0097(15) 0.0187(15) 0.0227(15) 0.0027(12) 0.0034(12) 0.0029(12)
C53 0.0268(19) 0.0288(19) 0.0235(16) -0.0057(14) -0.0104(14) -0.0018(15)
C29 0.0163(17) 0.048(2) 0.0292(18) -0.0091(17) 0.0056(14) 0.0041(16)
C58 0.0229(19) 0.0207(17) 0.039(2) 0.0000(15) -0.0063(15) 0.0072(14)
C31 0.029(2) 0.0231(18) 0.037(2) 0.0107(15) -0.0002(16) 0.0040(15)
C11 0.0197(17) 0.0307(18) 0.0151(15) 0.0067(13) 0.0025(13) -0.0025(14)
C23 0.0149(17) 0.0258(17) 0.0281(17) 0.0024(14) -0.0026(13) 0.0006(13)
C39 0.0068(14) 0.0141(14) 0.0135(13) 0.0026(11) -0.0025(11) 0.0012(11)
C17 0.0163(16) 0.0219(16) 0.0215(15) -0.0036(13) 0.0004(13) -0.0034(13)
C14 0.0115(14) 0.0158(14) 0.0141(13) 0.0038(11) -0.0024(11) -0.0011(12)
C36 0.0109(15) 0.0184(15) 0.0141(13) -0.0029(12) 0.0028(11) -0.0007(12)
N2 0.0261(16) 0.0191(14) 0.0194(13) -0.0040(11) -0.0044(11) -0.0057(12)
C64 0.033(2) 0.0176(16) 0.039(2) 0.0048(15) 0.0156(17) -0.0011(15)
C33 0.0064(14) 0.0160(14) 0.0130(13) -0.0011(11) 0.0043(11) -0.0003(11)

loop_
_atom_type_symbol
_atom_type_description
_atom_type_scat_dispersion_real
_atom_type_scat_dispersion_imag
_atom_type_scat_source
C C 0.0033 0.0016 'International Tables Vol C Tables 4.2.6.8 and 6.1.1.4'
H H 0.0000 0.0000 'International Tables Vol C Tables 4.2.6.8 and 6.1.1.4'
N N 0.0061 0.0033 'International Tables Vol C Tables 4.2.6.8 and 6.1.1.4'
O O 0.0106 0.0060 'International Tables Vol C Tables 4.2.6.8 and 6.1.1.4'
P P 0.1023 0.0942 'International Tables Vol C Tables 4.2.6.8 and 6.1.1.4'
Cl Cl 0.1484 0.1585 'International Tables Vol C Tables 4.2.6.8 and 6.1.1.4'
Ni Ni 0.3393 1.1124 'International Tables Vol C Tables 4.2.6.8 and 6.1.1.4'

loop_
_geom_angle_atom_site_label_1
_geom_angle_atom_site_label_2
_geom_angle_atom_site_label_3
_geom_angle
O2 Ni2 Cl2 173.42(6)
O2 Ni2 P4 88.43(6)
Cl2 Ni2 P4 92.03(3)
O2 Ni2 P3 90.01(6)
Cl2 Ni2 P3 90.91(3)
P4 Ni2 P3 167.73(3)
O2 Ni2 C33 35.61(9)
Cl2 Ni2 C33 137.82(7)
P4 Ni2 C33 92.72(7)
P3 Ni2 C33 93.08(7)
O1 Ni1 Cl1 174.51(6)
O1 Ni1 P2 89.45(6)
Cl1 Ni1 P2 91.35(3)
O1 Ni1 P1 88.93(6)
Cl1 Ni1 P1 91.33(3)
P2 Ni1 P1 168.72(3)
O1 Ni1 C1 34.03(9)
Cl1 Ni1 C1 140.49(7)
P2 Ni1 C1 92.87(7)
P1 Ni1 C1 92.02(7)
C40 P3 C57 102.45(13)
C40 P3 C54 105.64(13)
C57 P3 C54 105.86(14)
C40 P3 Ni2 114.58(9)
C57 P3 Ni2 116.83(10)
C54 P3 Ni2 110.47(10)
C46 P4 C60 106.11(14)
C46 P4 C63 103.11(13)
C60 P4 C63 105.13(14)
C46 P4 Ni2 114.97(9)
C60 P4 Ni2 110.20(10)
C63 P4 Ni2 116.35(11)
C14 P2 C30 104.36(14)
C14 P2 C27 105.38(14)
C30 P2 C27 105.89(14)
C14 P2 Ni1 114.05(9)
C30 P2 Ni1 116.21(11)
C27 P2 Ni1 110.06(11)
C8 P1 C21 103.52(13)
C8 P1 C24 105.08(13)
C21 P1 C24 106.81(14)
C8 P1 Ni1 115.31(10)
C21 P1 Ni1 115.32(10)
C24 P1 Ni1 109.94(10)
C33 O2 Ni2 90.58(15)
C1 O1 Ni1 95.03(15)
C47 C46 C51 119.4(3)
C47 C46 P4 121.1(2)
C51 C46 P4 119.3(2)
C62 C60 C61 110.9(3)
C62 C60 P4 109.9(2)
C61 C60 P4 110.1(2)
C28 C27 C29 111.9(3)
C28 C27 P2 109.0(2)
C29 C27 P2 110.9(2)
C34 C35 C36 121.8(3)
C22 C21 C23 111.6(3)
C22 C21 P1 114.6(2)
C23 C21 P1 108.9(2)
C35 C34 C33 120.0(3)
C35 C34 C39 118.7(2)
C33 C34 C39 121.1(2)
C48 C47 C46 121.1(3)
C50 C51 C46 118.0(3)
C50 C51 C38 116.9(2)
C46 C51 C38 125.1(2)
O1 C1 C2 121.1(3)
O1 C1 C6 120.4(2)
C2 C1 C6 118.5(3)
O1 C1 Ni1 50.94(12)
C2 C1 Ni1 110.93(19)
C6 C1 Ni1 108.60(18)
C38 C37 C36 121.8(3)
C18 C13 C14 118.5(3)
C18 C13 C6 116.3(3)
C14 C13 C6 125.2(3)
C37 C38 C33 120.6(3)
C37 C38 C51 119.3(3)
C33 C38 C51 119.8(2)
C11 C12 C7 121.9(3)
C49 C50 C51 121.9(3)
C16 C15 C14 121.3(3)
C4 C3 C2 122.2(3)
C4 N1 C19 115.6(3)
C4 N1 C20 111.4(2)
C19 N1 C20 109.8(3)
C43 C44 C39 121.6(3)
C48 C49 C50 119.8(3)
C65 C63 C64 111.9(3)
C65 C63 P4 109.8(2)
C64 C63 P4 114.8(2)
C42 C43 C44 119.8(3)
C42 C41 C40 121.0(3)
C25 C24 C26 112.0(3)
C25 C24 P1 111.9(2)
C26 C24 P1 110.1(2)
C9 C8 C7 119.0(3)
C9 C8 P1 119.3(2)
C7 C8 P1 121.5(2)
C10 C9 C8 122.0(3)
C5 C6 C1 119.8(3)
C5 C6 C13 119.7(3)
C1 C6 C13 119.7(3)
C41 C40 C39 119.3(3)
C41 C40 P3 120.8(2)
C39 C40 P3 119.7(2)
C31 C30 C32 110.6(3)
C31 C30 P2 110.1(2)
C32 C30 P2 113.5(2)
C43 C42 C41 120.0(3)
C12 C7 C8 118.0(3)
C12 C7 C2 116.5(3)
C8 C7 C2 125.4(3)
C56 C54 C55 111.5(3)
C56 C54 P3 110.5(2)
C55 C54 P3 110.1(2)
C3 C2 C1 119.2(3)
C3 C2 C7 119.7(3)
C1 C2 C7 120.8(3)
C11 C10 C9 118.9(3)
C17 C16 C15 119.9(3)
C3 C4 C5 117.9(3)
C3 C4 N1 124.3(3)
C5 C4 N1 117.7(3)
C49 C48 C47 119.8(3)
C6 C5 C4 121.7(3)
C17 C18 C13 121.7(3)
C59 C57 C58 110.6(3)
C59 C57 P3 109.9(2)
C58 C57 P3 115.1(2)
C10 C11 C12 120.1(3)
C44 C39 C40 118.3(3)
C44 C39 C34 117.2(2)
C40 C39 C34 124.5(2)
C16 C17 C18 119.4(3)
C15 C14 C13 119.0(3)
C15 C14 P2 120.2(2)
C13 C14 P2 120.7(2)
N2 C36 C35 120.7(3)
N2 C36 C37 122.3(3)
C35 C36 C37 116.9(3)
C36 N2 C53 119.6(3)
C36 N2 C52 120.5(3)
C53 N2 C52 118.5(3)
O2 C33 C38 121.9(2)
O2 C33 C34 120.5(2)
C38 C33 C34 117.6(3)
O2 C33 Ni2 53.81(12)
C38 C33 Ni2 108.59(18)
C34 C33 Ni2 108.97(18)

loop_
_geom_bond_atom_site_label_1
_geom_bond_atom_site_label_2
_geom_bond_distance
Ni2 O2 1.8889(18)
Ni2 Cl2 2.1819(8)
Ni2 P4 2.2318(8)
Ni2 P3 2.2396(8)
Ni2 C33 2.340(3)
Ni1 O1 1.8795(19)
Ni1 Cl1 2.1731(8)
Ni1 P2 2.2221(8)
Ni1 P1 2.2233(8)
Ni1 C1 2.411(3)
P3 C40 1.820(3)
P3 C57 1.852(3)
P3 C54 1.852(3)
P4 C46 1.823(3)
P4 C60 1.838(3)
P4 C63 1.844(3)
P2 C14 1.825(3)
P2 C30 1.845(3)
P2 C27 1.847(3)
P1 C8 1.823(3)
P1 C21 1.852(3)
P1 C24 1.858(3)
O2 C33 1.363(3)
O1 C1 1.355(3)
C46 C47 1.396(4)
C46 C51 1.408(4)
C65 C63 1.526(5)
C60 C62 1.522(4)
C60 C61 1.533(4)
C26 C24 1.536(4)
C27 C28 1.531(4)
C27 C29 1.537(4)
C35 C34 1.399(4)
C35 C36 1.401(4)
C21 C22 1.520(4)
C21 C23 1.531(4)
C34 C33 1.409(4)
C34 C39 1.487(4)
C47 C48 1.387(4)
C51 C50 1.401(4)
C51 C38 1.493(4)
C59 C57 1.522(4)
C1 C2 1.416(4)
C1 C6 1.416(4)
C37 C38 1.388(4)
C37 C36 1.402(4)
C52 N2 1.443(4)
C13 C18 1.399(4)
C13 C14 1.407(4)
C13 C6 1.496(4)
C38 C33 1.409(4)
C12 C11 1.386(4)
C12 C7 1.400(4)
C50 C49 1.380(4)
C15 C16 1.390(4)
C15 C14 1.397(4)
C32 C30 1.530(4)
C3 C4 1.392(4)
C3 C2 1.393(4)
N1 C4 1.432(4)
N1 C19 1.458(4)
N1 C20 1.461(4)
C25 C24 1.515(5)
C44 C43 1.385(4)
C44 C39 1.403(4)
C49 C48 1.373(4)
C63 C64 1.529(4)
C43 C42 1.376(4)
C41 C42 1.389(4)
C41 C40 1.398(4)
C8 C9 1.403(4)
C8 C7 1.404(4)
C9 C10 1.381(4)
C6 C5 1.390(4)
C40 C39 1.408(4)
C30 C31 1.526(5)
C7 C2 1.488(4)
C56 C54 1.527(4)
C54 C55 1.527(4)
C10 C11 1.379(5)
C16 C17 1.379(4)
C4 C5 1.395(4)
C18 C17 1.388(4)
C57 C58 1.530(4)
C53 N2 1.443(4)
C36 N2 1.383(4)
